data_4086770
loop_
_publ_author_name
'Hering, Florian'
'Berthel, Johannes H. J.'
'Lubitz, Katharina'
'Paul, Ursula S. D.'
'H\"arterich, Heidi Schneider Marcel'
'Radius, Udo'

_publ_section_title
;
 Correction to Synthesis and Thermal Properties of Novel NHC-Stabilized
 Cobalt Carbonyl Nitrosyl Complexes
;
_journal_name_full Organometallics
_journal_paper_doi 10.1021/acs.organomet.6b00833
_journal_year 2016
_chemical_formula_sum 'C23 H40 Co N5 O2'
_chemical_formula_weight 477.53
_space_group_crystal_system orthorhombic
_space_group_IT_number 19
_space_group_name_Hall 'P 2ac 2ab'
_space_group_name_H-M_alt 'P 21 21 21'
_symmetry_space_group_name_Hall 'P 2ac 2ab'
_symmetry_space_group_name_H-M 'P 21 21 21'
_atom_sites_solution_hydrogens geom
_audit_creation_method SHELXL-2014/6
_cell_angle_alpha 90
_cell_angle_beta 90
_cell_angle_gamma 90
_cell_formula_units_Z 4
_cell_length_a 8.6366(4)
_cell_length_b 13.4788(7)
_cell_length_c 21.6573(10)
_cell_measurement_reflns_used 9971
_cell_measurement_temperature 100(2)
_cell_measurement_theta_max 26.0585
_cell_measurement_theta_min 2.5385
_cell_volume 2521.1(2)
_computing_cell_refinement 'Saint+ ver. 7.68A (Bruker AXS)'
_computing_data_reduction 'Saint+ ver. 7.68A (Bruker AXS)'
_computing_molecular_graphics 'XP ver. 5.1 (Bruker AXS, 1998)'
_computing_publication_material 'SHELXL-2014/6 (Sheldrick, 2014)'
_computing_structure_refinement 'SHELXL-2014/6 (Sheldrick, 2014)'
_computing_structure_solution 'SHELXL-2014/6 (Sheldrick, 2014)'
_diffrn_ambient_temperature 100(2)
_diffrn_measured_fraction_theta_full 0.999
_diffrn_measured_fraction_theta_max 0.996
_diffrn_measurement_device_type 'Bruker X8-APEX II'
_diffrn_measurement_method '\f and \w scans'
_diffrn_radiation_monochromator helios
_diffrn_radiation_source 'rotating anode'
_diffrn_radiation_type MoK\a
_diffrn_radiation_wavelength 0.71073
_diffrn_reflns_av_R_equivalents 0.0253
_diffrn_reflns_av_unetI/netI 0.0262
_diffrn_reflns_Laue_measured_fraction_full 0.999
_diffrn_reflns_Laue_measured_fraction_max 0.996
_diffrn_reflns_limit_h_max 10
_diffrn_reflns_limit_h_min -10
_diffrn_reflns_limit_k_max 16
_diffrn_reflns_limit_k_min -16
_diffrn_reflns_limit_l_max 22
_diffrn_reflns_limit_l_min -26
_diffrn_reflns_number 23878
_diffrn_reflns_point_group_measured_fraction_full 1.000
_diffrn_reflns_point_group_measured_fraction_max 0.996
_diffrn_reflns_theta_full 26.000
_diffrn_reflns_theta_max 26.099
_diffrn_reflns_theta_min 2.413
_exptl_absorpt_coefficient_mu 0.708
_exptl_absorpt_correction_T_max 0.7453
_exptl_absorpt_correction_T_min 0.6302
_exptl_absorpt_correction_type analytical
_exptl_absorpt_process_details 'Sadabs 2012/1 (Bruker 2012)'
_exptl_crystal_colour red
_exptl_crystal_density_diffrn 1.258
_exptl_crystal_description needle
_exptl_crystal_F_000 1024
_exptl_crystal_size_max 0.350
_exptl_crystal_size_mid 0.100
_exptl_crystal_size_min 0.090
_refine_diff_density_max 0.409
_refine_diff_density_min -0.193
_refine_diff_density_rms 0.042
_refine_ls_abs_structure_details
;
 Flack x determined using 2003 quotients [(I+)-(I-)]/[(I+)+(I-)]
 (Parsons, Flack and Wagner, Acta Cryst. B69 (2013) 249-259).
;
_refine_ls_abs_structure_Flack 0.007(4)
_refine_ls_extinction_method none
_refine_ls_goodness_of_fit_ref 1.050
_refine_ls_hydrogen_treatment mixed
_refine_ls_matrix_type full
_refine_ls_number_parameters 293
_refine_ls_number_reflns 4990
_refine_ls_number_restraints 0
_refine_ls_restrained_S_all 1.050
_refine_ls_R_factor_all 0.0265
_refine_ls_R_factor_gt 0.0245
_refine_ls_shift/su_max 0.001
_refine_ls_shift/su_mean 0.000
_refine_ls_structure_factor_coef Fsqd
_refine_ls_weighting_details 'w=1/[\s^2^(Fo^2^)+(0.0356P)^2^+0.4692P] where P=(Fo^2^+2Fc^2^)/3'
_refine_ls_weighting_scheme calc
_refine_ls_wR_factor_gt 0.0633
_refine_ls_wR_factor_ref 0.0643
_reflns_Friedel_coverage 0.758
_reflns_Friedel_fraction_full 1.000
_reflns_Friedel_fraction_max 0.996
_reflns_number_gt 4765
_reflns_number_total 4990
_reflns_threshold_expression 'I > 2\s(I)'
_cod_data_source_file om6b00833_si_001.cif
_cod_data_source_block compound_6
_cod_database_code 4086770
_shelx_space_group_comment
;
The symmetry employed for this shelxl refinement is uniquely defined
by the following loop, which should always be used as a source of
symmetry information in preference to the above space-group names.
They are only intended as comments.
;
_shelx_estimated_absorpt_t_min 0.790
_shelx_estimated_absorpt_t_max 0.939
_shelxl_version_number 2014/6

loop_
_space_group_symop_operation_xyz
'x, y, z'
'-x+1/2, -y, z+1/2'
'-x, y+1/2, -z+1/2'
'x+1/2, -y+1/2, -z'

loop_
_atom_site_label
_atom_site_type_symbol
_atom_site_fract_x
_atom_site_fract_y
_atom_site_fract_z
_atom_site_U_iso_or_equiv
_atom_site_adp_type
_atom_site_occupancy
_atom_site_site_symmetry_order
_atom_site_calc_flag
_atom_site_refinement_flags_posn
_atom_site_refinement_flags_adp
Co Co 0.55038(3) 0.50650(2) 0.36479(2) 0.01882(9) Uani 1 1 d . .
N1 N 0.3937(2) 0.64060(13) 0.45793(9) 0.0160(4) Uani 1 1 d . .
O1 O 0.7686(3) 0.45064(14) 0.45910(9) 0.0367(5) Uani 1 1 d . .
C1 C 0.4505(3) 0.62759(15) 0.39974(10) 0.0151(4) Uani 1 1 d . .
O2 O 0.7058(3) 0.53698(14) 0.24930(8) 0.0350(5) Uani 1 1 d . .
N2 N 0.4413(2) 0.72004(12) 0.37410(8) 0.0148(4) Uani 1 1 d . .
C2 C 0.3522(3) 0.73936(17) 0.46904(10) 0.0175(5) Uani 1 1 d . .
N3 N 0.2210(2) 0.43793(14) 0.33527(9) 0.0167(4) Uani 1 1 d . .
C3 C 0.3829(3) 0.78956(17) 0.41622(10) 0.0176(5) Uani 1 1 d . .
N4 N 0.3534(2) 0.32000(13) 0.37600(8) 0.0157(4) Uani 1 1 d . .
C4 C 0.3725(3) 0.55595(17) 0.50072(11) 0.0244(5) Uani 1 1 d . .
H4 H 0.4278 0.4983 0.4818 0.029 Uiso 1 1 calc R U
C5 C 0.4887(3) 0.73998(17) 0.30980(10) 0.0191(5) Uani 1 1 d . .
H5 H 0.4991 0.6736 0.2895 0.023 Uiso 1 1 calc R U
N5 N 0.6326(3) 0.52496(15) 0.29450(10) 0.0258(5) Uani 1 1 d . .
C6 C 0.4467(4) 0.5731(2) 0.56334(12) 0.0367(6) Uani 1 1 d . .
H6A H 0.5499 0.6019 0.5577 0.055 Uiso 1 1 calc R U
H6B H 0.4557 0.5097 0.5852 0.055 Uiso 1 1 calc R U
H6C H 0.3824 0.6187 0.5875 0.055 Uiso 1 1 calc R U
C40 C 0.6754(3) 0.47060(15) 0.42221(10) 0.0154(5) Uani 1 1 d . .
C7 C 0.2034(4) 0.5262(2) 0.50545(15) 0.0405(7) Uani 1 1 d . .
H7A H 0.1660 0.5051 0.4648 0.061 Uiso 1 1 calc R U
H7B H 0.1423 0.5830 0.5198 0.061 Uiso 1 1 calc R U
H7C H 0.1927 0.4714 0.5348 0.061 Uiso 1 1 calc R U
C8 C 0.3653(4) 0.7951(2) 0.27375(12) 0.0320(6) Uani 1 1 d . .
H8A H 0.3912 0.7940 0.2297 0.048 Uiso 1 1 calc R U
H8B H 0.3601 0.8640 0.2881 0.048 Uiso 1 1 calc R U
H8C H 0.2648 0.7630 0.2802 0.048 Uiso 1 1 calc R U
C9 C 0.6475(3) 0.7872(2) 0.30685(12) 0.0319(6) Uani 1 1 d . .
H9A H 0.6780 0.7957 0.2636 0.048 Uiso 1 1 calc R U
H9B H 0.7227 0.7444 0.3278 0.048 Uiso 1 1 calc R U
H9C H 0.6447 0.8521 0.3273 0.048 Uiso 1 1 calc R U
C10 C 0.3651(3) 0.89862(16) 0.40384(12) 0.0230(5) Uani 1 1 d . .
H10A H 0.4594 0.9240 0.3843 0.034 Uiso 1 1 calc R U
H10B H 0.3475 0.9336 0.4429 0.034 Uiso 1 1 calc R U
H10C H 0.2766 0.9094 0.3763 0.034 Uiso 1 1 calc R U
C11 C 0.2911(3) 0.77907(18) 0.52861(11) 0.0230(5) Uani 1 1 d . .
H11A H 0.2615 0.8487 0.5232 0.028(7) Uiso 1 1 calc R .
H11B H 0.3713 0.7741 0.5605 0.042 Uiso 1 1 calc R U
H11C H 0.2003 0.7404 0.5412 0.042 Uiso 1 1 calc R U
C21 C 0.3648(3) 0.41699(15) 0.35814(10) 0.0151(4) Uani 1 1 d . .
C22 C 0.1218(3) 0.35628(17) 0.33977(11) 0.0188(5) Uani 1 1 d . .
C23 C 0.2044(3) 0.28200(16) 0.36557(11) 0.0182(4) Uani 1 1 d . .
C24 C 0.1845(3) 0.53540(17) 0.30697(11) 0.0199(5) Uani 1 1 d . .
H24 H 0.2821 0.5753 0.3087 0.024 Uiso 1 1 calc R U
C25 C 0.4849(3) 0.26546(16) 0.40332(11) 0.0189(5) Uani 1 1 d . .
H25 H 0.5797 0.3059 0.3951 0.023 Uiso 1 1 calc R U
C26 C 0.0639(3) 0.59345(19) 0.34306(13) 0.0320(6) Uani 1 1 d . .
H26A H 0.0449 0.6571 0.3226 0.048 Uiso 1 1 calc R U
H26B H 0.1017 0.6053 0.3851 0.048 Uiso 1 1 calc R U
H26C H -0.0326 0.5554 0.3448 0.048 Uiso 1 1 calc R U
C27 C 0.1420(4) 0.5262(2) 0.23885(13) 0.0375(7) Uani 1 1 d . .
H27A H 0.1340 0.5926 0.2206 0.056 Uiso 1 1 calc R U
H27B H 0.0424 0.4920 0.2349 0.056 Uiso 1 1 calc R U
H27C H 0.2223 0.4883 0.2173 0.056 Uiso 1 1 calc R U
C28 C 0.4693(3) 0.25764(18) 0.47330(11) 0.0282(6) Uani 1 1 d . .
H28A H 0.3798 0.2160 0.4835 0.042 Uiso 1 1 calc R U
H28B H 0.4546 0.3240 0.4908 0.042 Uiso 1 1 calc R U
H28C H 0.5634 0.2279 0.4905 0.042 Uiso 1 1 calc R U
C29 C 0.5116(3) 0.16395(17) 0.37329(12) 0.0249(5) Uani 1 1 d . .
H29A H 0.4841 0.1673 0.3294 0.037 Uiso 1 1 calc R U
H29B H 0.4468 0.1142 0.3938 0.037 Uiso 1 1 calc R U
H29C H 0.6208 0.1454 0.3774 0.037 Uiso 1 1 calc R U
C30 C 0.1529(3) 0.17860(18) 0.37918(11) 0.0237(5) Uani 1 1 d . .
H30A H 0.0395 0.1762 0.3802 0.036 Uiso 1 1 calc R U
H30B H 0.1940 0.1579 0.4193 0.036 Uiso 1 1 calc R U
H30C H 0.1913 0.1338 0.3470 0.036 Uiso 1 1 calc R U
C31 C -0.0414(3) 0.35293(19) 0.31716(13) 0.0292(6) Uani 1 1 d . .
H31A H -0.0420 0.3513 0.2719 0.044 Uiso 1 1 calc R U
H31B H -0.0970 0.4120 0.3315 0.044 Uiso 1 1 calc R U
H31C H -0.0924 0.2933 0.3332 0.044 Uiso 1 1 calc R U

loop_
_atom_site_aniso_label
_atom_site_aniso_U_11
_atom_site_aniso_U_22
_atom_site_aniso_U_33
_atom_site_aniso_U_23
_atom_site_aniso_U_13
_atom_site_aniso_U_12
Co 0.01496(14) 0.01100(14) 0.03051(18) -0.00178(12) 0.00227(12) 0.00014(13)
N1 0.0187(9) 0.0131(9) 0.0162(10) 0.0022(7) 0.0017(7) 0.0005(8)
O1 0.0485(13) 0.0269(10) 0.0346(11) -0.0003(8) -0.0171(10) 0.0016(9)
C1 0.0140(10) 0.0138(9) 0.0174(11) 0.0009(8) -0.0012(9) 0.0002(10)
O2 0.0535(13) 0.0283(10) 0.0231(10) 0.0060(7) 0.0149(9) 0.0063(9)
N2 0.0165(8) 0.0130(8) 0.0150(9) 0.0008(7) 0.0007(8) 0.0005(8)
C2 0.0176(12) 0.0155(11) 0.0195(12) -0.0002(9) 0.0000(9) 0.0015(10)
N3 0.0170(9) 0.0134(9) 0.0197(10) -0.0017(7) -0.0009(7) -0.0003(8)
C3 0.0178(11) 0.0149(10) 0.0199(12) -0.0001(9) -0.0005(9) 0.0024(9)
N4 0.0191(9) 0.0132(8) 0.0148(10) -0.0002(7) -0.0004(7) -0.0010(8)
C4 0.0339(14) 0.0173(11) 0.0221(13) 0.0069(9) 0.0089(11) 0.0039(11)
C5 0.0279(13) 0.0166(10) 0.0128(11) 0.0017(8) 0.0011(9) 0.0019(9)
N5 0.0295(11) 0.0169(10) 0.0310(12) 0.0004(8) -0.0031(9) 0.0026(9)
C6 0.0395(16) 0.0433(15) 0.0274(14) 0.0166(12) 0.0011(13) 0.0087(15)
C40 0.0188(11) 0.0097(10) 0.0176(11) -0.0011(8) -0.0011(8) -0.0001(8)
C7 0.0428(17) 0.0352(16) 0.0435(17) 0.0148(13) 0.0075(13) -0.0147(14)
C8 0.0452(17) 0.0295(14) 0.0213(14) 0.0062(10) -0.0008(12) 0.0140(13)
C9 0.0373(15) 0.0351(14) 0.0233(14) -0.0003(11) 0.0092(11) -0.0120(13)
C10 0.0286(13) 0.0155(11) 0.0248(13) 0.0016(9) 0.0035(10) 0.0032(10)
C11 0.0275(13) 0.0218(12) 0.0195(12) 0.0000(9) 0.0040(10) 0.0048(11)
C21 0.0186(11) 0.0137(10) 0.0130(11) -0.0011(8) 0.0025(9) 0.0020(9)
C22 0.0206(12) 0.0176(11) 0.0183(12) -0.0054(9) 0.0017(9) -0.0027(10)
C23 0.0192(10) 0.0198(11) 0.0154(11) -0.0042(10) 0.0013(9) -0.0036(9)
C24 0.0191(12) 0.0154(11) 0.0254(13) 0.0030(9) -0.0018(9) 0.0019(9)
C25 0.0218(12) 0.0137(10) 0.0212(12) 0.0020(9) -0.0032(9) 0.0006(9)
C26 0.0335(14) 0.0224(12) 0.0402(16) -0.0008(10) 0.0024(12) 0.0102(13)
C27 0.0576(19) 0.0292(15) 0.0257(14) 0.0010(11) -0.0060(13) 0.0126(14)
C28 0.0415(16) 0.0210(12) 0.0221(13) 0.0022(9) -0.0087(11) -0.0027(12)
C29 0.0318(13) 0.0147(10) 0.0282(14) 0.0024(9) -0.0017(10) 0.0041(10)
C30 0.0280(13) 0.0203(12) 0.0227(13) -0.0011(9) 0.0031(10) -0.0070(10)
C31 0.0203(12) 0.0267(12) 0.0406(15) -0.0040(11) -0.0037(12) -0.0040(12)

loop_
_atom_type_symbol
_atom_type_description
_atom_type_scat_dispersion_real
_atom_type_scat_dispersion_imag
_atom_type_scat_source
C C 0.0033 0.0016 'International Tables Vol C Tables 4.2.6.8 and 6.1.1.4'
H H 0.0000 0.0000 'International Tables Vol C Tables 4.2.6.8 and 6.1.1.4'
N N 0.0061 0.0033 'International Tables Vol C Tables 4.2.6.8 and 6.1.1.4'
Co Co 0.3494 0.9721 'International Tables Vol C Tables 4.2.6.8 and 6.1.1.4'
O O 0.0106 0.0060 'International Tables Vol C Tables 4.2.6.8 and 6.1.1.4'

loop_
_geom_angle_atom_site_label_1
_geom_angle_atom_site_label_2
_geom_angle_atom_site_label_3
_geom_angle
N5 Co C40 115.34(11)
N5 Co C1 113.64(9)
C40 Co C1 103.16(9)
N5 Co C21 110.91(10)
C40 Co C21 112.58(10)
C1 Co C21 99.98(9)
C1 N1 C2 111.92(18)
C1 N1 C4 121.58(18)
C2 N1 C4 126.40(19)
N1 C1 N2 103.73(17)
N1 C1 Co 127.68(15)
N2 C1 Co 128.09(16)
C1 N2 C3 111.47(18)
C1 N2 C5 122.23(17)
C3 N2 C5 126.30(17)
C3 C2 N1 106.24(19)
C3 C2 C11 128.3(2)
N1 C2 C11 125.5(2)
C21 N3 C22 111.67(19)
C21 N3 C24 121.73(19)
C22 N3 C24 126.54(19)
C2 C3 N2 106.62(19)
C2 C3 C10 128.3(2)
N2 C3 C10 125.1(2)
C21 N4 C23 111.68(19)
C21 N4 C25 122.31(19)
C23 N4 C25 126.01(18)
N1 C4 C6 112.9(2)
N1 C4 C7 111.4(2)
C6 C4 C7 112.7(2)
N1 C4 H4 106.4
C6 C4 H4 106.4
C7 C4 H4 106.4
N2 C5 C9 111.56(19)
N2 C5 C8 112.4(2)
C9 C5 C8 114.2(2)
N2 C5 H5 106.0
C9 C5 H5 106.0
C8 C5 H5 106.0
O2 N5 Co 172.2(2)
C4 C6 H6A 109.5
C4 C6 H6B 109.5
H6A C6 H6B 109.5
C4 C6 H6C 109.5
H6A C6 H6C 109.5
H6B C6 H6C 109.5
O1 C40 Co 174.9(2)
C4 C7 H7A 109.5
C4 C7 H7B 109.5
H7A C7 H7B 109.5
C4 C7 H7C 109.5
H7A C7 H7C 109.5
H7B C7 H7C 109.5
C5 C8 H8A 109.5
C5 C8 H8B 109.5
H8A C8 H8B 109.5
C5 C8 H8C 109.5
H8A C8 H8C 109.5
H8B C8 H8C 109.5
C5 C9 H9A 109.5
C5 C9 H9B 109.5
H9A C9 H9B 109.5
C5 C9 H9C 109.5
H9A C9 H9C 109.5
H9B C9 H9C 109.5
C3 C10 H10A 109.5
C3 C10 H10B 109.5
H10A C10 H10B 109.5
C3 C10 H10C 109.5
H10A C10 H10C 109.5
H10B C10 H10C 109.5
C2 C11 H11A 109.5
C2 C11 H11B 109.5
H11A C11 H11B 109.5
C2 C11 H11C 109.5
H11A C11 H11C 109.5
H11B C11 H11C 109.5
N3 C21 N4 103.59(19)
N3 C21 Co 128.78(16)
N4 C21 Co 127.63(16)
C23 C22 N3 106.7(2)
C23 C22 C31 127.8(2)
N3 C22 C31 125.4(2)
C22 C23 N4 106.3(2)
C22 C23 C30 128.1(2)
N4 C23 C30 125.6(2)
N3 C24 C26 112.9(2)
N3 C24 C27 112.3(2)
C26 C24 C27 112.0(2)
N3 C24 H24 106.4
C26 C24 H24 106.4
C27 C24 H24 106.4
N4 C25 C28 111.4(2)
N4 C25 C29 112.97(19)
C28 C25 C29 111.92(19)
N4 C25 H25 106.7
C28 C25 H25 106.7
C29 C25 H25 106.7
C24 C26 H26A 109.5
C24 C26 H26B 109.5
H26A C26 H26B 109.5
C24 C26 H26C 109.5
H26A C26 H26C 109.5
H26B C26 H26C 109.5
C24 C27 H27A 109.5
C24 C27 H27B 109.5
H27A C27 H27B 109.5
C24 C27 H27C 109.5
H27A C27 H27C 109.5
H27B C27 H27C 109.5
C25 C28 H28A 109.5
C25 C28 H28B 109.5
H28A C28 H28B 109.5
C25 C28 H28C 109.5
H28A C28 H28C 109.5
H28B C28 H28C 109.5
C25 C29 H29A 109.5
C25 C29 H29B 109.5
H29A C29 H29B 109.5
C25 C29 H29C 109.5
H29A C29 H29C 109.5
H29B C29 H29C 109.5
C23 C30 H30A 109.5
C23 C30 H30B 109.5
H30A C30 H30B 109.5
C23 C30 H30C 109.5
H30A C30 H30C 109.5
H30B C30 H30C 109.5
C22 C31 H31A 109.5
C22 C31 H31B 109.5
H31A C31 H31B 109.5
C22 C31 H31C 109.5
H31A C31 H31C 109.5
H31B C31 H31C 109.5

loop_
_geom_bond_atom_site_label_1
_geom_bond_atom_site_label_2
_geom_bond_distance
Co N5 1.698(2)
Co C40 1.716(2)
Co C1 1.995(2)
Co C21 2.012(2)
N1 C1 1.364(3)
N1 C2 1.399(3)
N1 C4 1.481(3)
O1 C40 1.166(3)
C1 N2 1.367(3)
O2 N5 1.177(3)
N2 C3 1.402(3)
N2 C5 1.476(3)
C2 C3 1.355(3)
C2 C11 1.493(3)
N3 C21 1.366(3)
N3 C22 1.399(3)
N3 C24 1.484(3)
C3 C10 1.502(3)
N4 C21 1.367(3)
N4 C23 1.403(3)
N4 C25 1.476(3)
C4 C6 1.518(4)
C4 C7 1.518(4)
C4 H4 1.0000
C5 C9 1.514(4)
C5 C8 1.516(3)
C5 H5 1.0000
C6 H6A 0.9800
C6 H6B 0.9800
C6 H6C 0.9800
C7 H7A 0.9800
C7 H7B 0.9800
C7 H7C 0.9800
C8 H8A 0.9800
C8 H8B 0.9800
C8 H8C 0.9800
C9 H9A 0.9800
C9 H9B 0.9800
C9 H9C 0.9800
C10 H10A 0.9800
C10 H10B 0.9800
C10 H10C 0.9800
C11 H11A 0.9800
C11 H11B 0.9800
C11 H11C 0.9800
C22 C23 1.351(3)
C22 C31 1.493(3)
C23 C30 1.492(3)
C24 C26 1.519(3)
C24 C27 1.525(4)
C24 H24 1.0000
C25 C28 1.525(3)
C25 C29 1.532(3)
C25 H25 1.0000
C26 H26A 0.9800
C26 H26B 0.9800
C26 H26C 0.9800
C27 H27A 0.9800
C27 H27B 0.9800
C27 H27C 0.9800
C28 H28A 0.9800
C28 H28B 0.9800
C28 H28C 0.9800
C29 H29A 0.9800
C29 H29B 0.9800
C29 H29C 0.9800
C30 H30A 0.9800
C30 H30B 0.9800
C30 H30C 0.9800
C31 H31A 0.9800
C31 H31B 0.9800
C31 H31C 0.9800
